data_7006692
loop_
_publ_author_name
'Cohen, Claire T.'
'Thomas, Christophe M.'
'Peretti, Kathryn L.'
'Lobkovsky, Emil B.'
'Coates, Geoffrey W.'

_publ_section_title
;
 Copolymerization of cyclohexene oxide and carbon dioxide using
 (salen)Co(III) complexes: synthesis and characterization of
 syndiotactic poly(cyclohexene carbonate).
;
_journal_issue 1
_journal_name_full 'Dalton transactions (Cambridge, England : 2003)'
_journal_page_first 237
_journal_page_last 249
_journal_paper_doi 10.1039/b513107c
_journal_year 2006
_chemical_formula_sum 'C48 H64 Cl Co N2 O2'
_chemical_formula_weight 795.39
_chemical_name_systematic
;
?
;
_space_group_IT_number 4
_symmetry_cell_setting monoclinic
_symmetry_space_group_name_Hall 'P 2yb'
_symmetry_space_group_name_H-M 'P 1 21 1'
_atom_sites_solution_hydrogens mixed
_atom_sites_solution_primary direct
_atom_sites_solution_secondary difmap
_audit_creation_method SHELXL-97
_cell_angle_alpha 90.00
_cell_angle_beta 93.639(3)
_cell_angle_gamma 90.00
_cell_formula_units_Z 4
_cell_length_a 14.5088(11)
_cell_length_b 10.1068(6)
_cell_length_c 29.765(2)
_cell_measurement_reflns_used 2733
_cell_measurement_temperature 173(2)
_cell_measurement_theta_max 18.51
_cell_measurement_theta_min 2.44
_cell_volume 4355.9(5)
_computing_cell_refinement 'Bruker SAINT+'
_computing_data_collection 'Bruker APEX2'
_computing_data_reduction 'Bruker SAINT+'
_computing_molecular_graphics 'Bruker SHELXTL'
_computing_publication_material 'Bruker SHELXTL'
_computing_structure_refinement 'SHELXL-97 (Sheldrick, 1997)'
_computing_structure_solution 'SHELXS-97 (Sheldrick, 1990)'
_diffrn_ambient_temperature 173(2)
_diffrn_measured_fraction_theta_full 0.996
_diffrn_measured_fraction_theta_max 0.996
_diffrn_measurement_device_type 'Bruker X8 APEX II diffractometer'
_diffrn_measurement_method 'phi and omega scans'
_diffrn_radiation_monochromator graphite
_diffrn_radiation_source 'fine-focus sealed tube'
_diffrn_radiation_type MoK\a
_diffrn_radiation_wavelength 0.71073
_diffrn_reflns_av_R_equivalents 0.0679
_diffrn_reflns_av_sigmaI/netI 0.0966
_diffrn_reflns_limit_h_max 14
_diffrn_reflns_limit_h_min -14
_diffrn_reflns_limit_k_max 10
_diffrn_reflns_limit_k_min -10
_diffrn_reflns_limit_l_max 29
_diffrn_reflns_limit_l_min -26
_diffrn_reflns_number 23614
_diffrn_reflns_theta_full 20.87
_diffrn_reflns_theta_max 20.87
_diffrn_reflns_theta_min 1.52
_exptl_absorpt_coefficient_mu 0.494
_exptl_absorpt_correction_T_max 0.9805
_exptl_absorpt_correction_T_min 0.9076
_exptl_absorpt_correction_type multi-scan
_exptl_absorpt_process_details SADABS
_exptl_crystal_colour black
_exptl_crystal_density_diffrn 1.213
_exptl_crystal_density_meas 0
_exptl_crystal_density_method 'not measured'
_exptl_crystal_description parallelepiped
_exptl_crystal_F_000 1704
_exptl_crystal_size_max 0.20
_exptl_crystal_size_mid 0.05
_exptl_crystal_size_min 0.04
_refine_diff_density_max 0.546
_refine_diff_density_min -0.376
_refine_diff_density_rms 0.068
_refine_ls_abs_structure_details 'Flack H D (1983), Acta Cryst. A39, 876-881'
_refine_ls_abs_structure_Flack 0.02(2)
_refine_ls_extinction_method none
_refine_ls_goodness_of_fit_ref 1.076
_refine_ls_hydrogen_treatment mixed
_refine_ls_matrix_type full
_refine_ls_number_parameters 973
_refine_ls_number_reflns 8926
_refine_ls_number_restraints 955
_refine_ls_restrained_S_all 1.024
_refine_ls_R_factor_all 0.0808
_refine_ls_R_factor_gt 0.0589
_refine_ls_shift/su_max 0.001
_refine_ls_shift/su_mean 0.000
_refine_ls_structure_factor_coef Fsqd
_refine_ls_weighting_details 'calc w=1/[\s^2^(Fo^2^)+(0.0479P)^2^+8.5373P] where P=(Fo^2^+2Fc^2^)/3'
_refine_ls_weighting_scheme calc
_refine_ls_wR_factor_gt 0.1325
_refine_ls_wR_factor_ref 0.1408
_reflns_number_gt 7177
_reflns_number_total 8926
_reflns_threshold_expression >2sigma(I)
_cod_data_source_file b513107c.txt
_cod_data_source_block claire6
_cod_depositor_comments
;
The following automatic conversions were performed:
'_symmetry_cell_setting' value 'Monoclinic' changed to 'monoclinic'
according to '/home/saulius/struct/CIF-dictionaries/cif_core.dic'
dictionary named 'cif_core.dic' version 2.4.1 from 2010-06-29.

Automatic conversion script
Id: cif_fix_enum 1527 2010-12-29 10:47:43Z saulius 
;
_cod_original_sg_symbol_H-M P2(1)
_cod_database_code 7006692

loop_
_symmetry_equiv_pos_as_xyz
'x, y, z'
'-x, y+1/2, -z'

loop_
_atom_site_label
_atom_site_type_symbol
_atom_site_fract_x
_atom_site_fract_y
_atom_site_fract_z
_atom_site_U_iso_or_equiv
_atom_site_adp_type
_atom_site_occupancy
_atom_site_symmetry_multiplicity
_atom_site_calc_flag
_atom_site_refinement_flags
_atom_site_disorder_assembly
_atom_site_disorder_group
Co1 Co 1.10176(6) 0.81508(9) 0.53698(4) 0.0195(3) Uani 1 1 d U . .
Cl1 Cl 1.15984(14) 1.0266(2) 0.52569(8) 0.0330(6) Uani 1 1 d U . .
O1 O 1.0657(3) 0.8235(5) 0.59526(16) 0.0234(13) Uani 1 1 d U . .
O2 O 1.2090(3) 0.7366(5) 0.56041(17) 0.0223(13) Uani 1 1 d U . .
N1 N 0.9832(4) 0.8562(6) 0.5114(2) 0.0162(14) Uani 1 1 d U . .
N2 N 1.1243(4) 0.7510(6) 0.4792(2) 0.0154(15) Uani 1 1 d U . .
C1 C 0.9822(5) 0.8646(8) 0.4621(3) 0.0197(18) Uani 1 1 d U . .
H1 H 1.0168 0.9462 0.4544 0.024 Uiso 1 1 calc R . .
C2 C 0.8883(5) 0.8696(8) 0.4365(3) 0.0193(19) Uani 1 1 d U . .
H2B H 0.8557 0.9522 0.4438 0.023 Uiso 1 1 calc R . .
H2A H 0.8502 0.7936 0.4451 0.023 Uiso 1 1 calc R . .
C3 C 0.9025(6) 0.8644(8) 0.3857(3) 0.029(2) Uani 1 1 d U . .
H3B H 0.8415 0.8649 0.3687 0.035 Uiso 1 1 calc R . .
H3A H 0.9366 0.9443 0.3770 0.035 Uiso 1 1 calc R . .
C4 C 0.9554(5) 0.7427(8) 0.3730(3) 0.024(2) Uani 1 1 d U . .
H4B H 0.9631 0.7431 0.3402 0.029 Uiso 1 1 calc R . .
H4A H 0.9199 0.6626 0.3802 0.029 Uiso 1 1 calc R . .
C5 C 1.0509(5) 0.7380(8) 0.3985(3) 0.0195(19) Uani 1 1 d U . .
H5B H 1.0829 0.6548 0.3914 0.023 Uiso 1 1 calc R . .
H5A H 1.0890 0.8133 0.3893 0.023 Uiso 1 1 calc R . .
C6 C 1.0382(5) 0.7454(7) 0.4484(3) 0.0152(17) Uani 1 1 d U . .
H6 H 1.0033 0.6644 0.4566 0.018 Uiso 1 1 calc R . .
C7 C 0.9097(5) 0.8783(7) 0.5337(3) 0.0154(19) Uani 1 1 d U . .
H7 H 0.8537 0.8944 0.5163 0.019 Uiso 1 1 calc R . .
C8 C 0.9052(5) 0.8807(7) 0.5811(3) 0.0179(18) Uani 1 1 d U . .
C9 C 0.8191(5) 0.9067(7) 0.5977(3) 0.0177(18) Uani 1 1 d U . .
H9 H 0.7672 0.9200 0.5771 0.021 Uiso 1 1 calc R . .
C10 C 0.8081(5) 0.9134(7) 0.6427(3) 0.0193(18) Uani 1 1 d U . .
C11 C 0.8874(5) 0.8891(7) 0.6716(3) 0.0216(19) Uani 1 1 d U . .
H11 H 0.8808 0.8947 0.7031 0.026 Uiso 1 1 calc R . .
C12 C 0.9742(5) 0.8578(7) 0.6576(3) 0.0195(18) Uani 1 1 d U . .
C13 C 0.9860(5) 0.8525(8) 0.6109(3) 0.0198(19) Uani 1 1 d U . .
C14 C 0.7172(5) 0.9466(8) 0.6632(3) 0.0234(19) Uani 1 1 d U . .
C15 C 0.6936(5) 0.8365(9) 0.6957(3) 0.038(2) Uani 1 1 d U . .
H15C H 0.6354 0.8575 0.7091 0.057 Uiso 1 1 calc R . .
H15B H 0.7431 0.8287 0.7195 0.057 Uiso 1 1 calc R . .
H15A H 0.6872 0.7526 0.6793 0.057 Uiso 1 1 calc R . .
C16 C 0.6368(5) 0.9575(10) 0.6268(3) 0.042(3) Uani 1 1 d U . .
H16C H 0.6497 1.0287 0.6058 0.063 Uiso 1 1 calc R . .
H16B H 0.5794 0.9770 0.6412 0.063 Uiso 1 1 calc R . .
H16A H 0.6302 0.8736 0.6104 0.063 Uiso 1 1 calc R . .
C17 C 0.7262(6) 1.0772(9) 0.6886(3) 0.049(3) Uani 1 1 d U . .
H17C H 0.7416 1.1478 0.6677 0.073 Uiso 1 1 calc R . .
H17B H 0.7752 1.0699 0.7126 0.073 Uiso 1 1 calc R . .
H17A H 0.6676 1.0980 0.7016 0.073 Uiso 1 1 calc R . .
C18 C 1.0543(5) 0.8260(8) 0.6915(3) 0.0257(19) Uani 1 1 d U . .
C19 C 1.0260(5) 0.8295(10) 0.7408(3) 0.039(2) Uani 1 1 d U . .
H19C H 0.9788 0.7619 0.7450 0.058 Uiso 1 1 calc R . .
H19B H 1.0009 0.9169 0.7474 0.058 Uiso 1 1 calc R . .
H19A H 1.0802 0.8118 0.7613 0.058 Uiso 1 1 calc R . .
C20 C 1.1288(6) 0.9343(9) 0.6881(3) 0.035(2) Uani 1 1 d U . .
H20C H 1.1498 0.9359 0.6574 0.053 Uiso 1 1 calc R . .
H20B H 1.1812 0.9152 0.7095 0.053 Uiso 1 1 calc R . .
H20A H 1.1025 1.0207 0.6951 0.053 Uiso 1 1 calc R . .
C21 C 1.0950(6) 0.6918(8) 0.6838(3) 0.031(2) Uani 1 1 d U . .
H21C H 1.0469 0.6242 0.6856 0.047 Uiso 1 1 calc R . .
H21B H 1.1449 0.6745 0.7067 0.047 Uiso 1 1 calc R . .
H21A H 1.1196 0.6892 0.6539 0.047 Uiso 1 1 calc R . .
C22 C 1.2046(5) 0.7310(7) 0.4650(3) 0.0174(19) Uani 1 1 d U . .
H22 H 1.2090 0.7176 0.4336 0.021 Uiso 1 1 calc R . .
C23 C 1.2882(5) 0.7274(7) 0.4933(3) 0.0207(18) Uani 1 1 d U . .
C24 C 1.2854(5) 0.7201(7) 0.5402(3) 0.0168(18) Uani 1 1 d U . .
C25 C 1.3708(5) 0.6953(7) 0.5669(3) 0.0201(18) Uani 1 1 d U . .
C26 C 1.4509(5) 0.6884(7) 0.5437(3) 0.0171(19) Uani 1 1 d U . .
H26 H 1.5072 0.6715 0.5608 0.021 Uiso 1 1 calc R . .
C27 C 1.4551(5) 0.7046(7) 0.4971(3) 0.0195(18) Uani 1 1 d U . .
C28 C 1.3732(5) 0.7171(7) 0.4721(3) 0.0172(19) Uani 1 1 d U . .
H28 H 1.3730 0.7190 0.4402 0.021 Uiso 1 1 calc R . .
C29 C 1.3709(5) 0.6808(8) 0.6177(3) 0.0222(19) Uani 1 1 d U . .
C30 C 1.3064(5) 0.5690(9) 0.6299(3) 0.034(2) Uani 1 1 d U . .
H30C H 1.2433 0.5896 0.6184 0.051 Uiso 1 1 calc R . .
H30B H 1.3081 0.5594 0.6627 0.051 Uiso 1 1 calc R . .
H30A H 1.3264 0.4862 0.6164 0.051 Uiso 1 1 calc R . .
C31 C 1.3426(5) 0.8120(9) 0.6373(3) 0.038(2) Uani 1 1 d U . .
H31C H 1.2805 0.8354 0.6250 0.058 Uiso 1 1 calc R . .
H31B H 1.3863 0.8808 0.6294 0.058 Uiso 1 1 calc R . .
H31A H 1.3426 0.8045 0.6701 0.058 Uiso 1 1 calc R . .
C32 C 1.4675(5) 0.6452(9) 0.6381(3) 0.032(2) Uani 1 1 d U . .
H32C H 1.5113 0.7149 0.6310 0.049 Uiso 1 1 calc R . .
H32B H 1.4872 0.5609 0.6255 0.049 Uiso 1 1 calc R . .
H32A H 1.4659 0.6369 0.6708 0.049 Uiso 1 1 calc R . .
C33 C 1.5498(5) 0.6965(8) 0.4753(3) 0.025(2) Uani 1 1 d U . .
C34 C 1.5750(6) 0.5523(9) 0.4703(4) 0.056(3) Uani 1 1 d U . .
H34C H 1.6350 0.5456 0.4570 0.083 Uiso 1 1 calc R . .
H34B H 1.5278 0.5081 0.4507 0.083 Uiso 1 1 calc R . .
H34A H 1.5788 0.5098 0.5000 0.083 Uiso 1 1 calc R . .
C35 C 1.5439(5) 0.7595(12) 0.4293(3) 0.058(3) Uani 1 1 d U . .
H35C H 1.6043 0.7543 0.4164 0.087 Uiso 1 1 calc R . .
H35B H 1.5258 0.8524 0.4319 0.087 Uiso 1 1 calc R . .
H35A H 1.4979 0.7126 0.4097 0.087 Uiso 1 1 calc R . .
C36 C 1.6250(5) 0.7632(10) 0.5057(3) 0.045(3) Uani 1 1 d U . .
H36C H 1.6841 0.7573 0.4916 0.067 Uiso 1 1 calc R . .
H36B H 1.6301 0.7185 0.5350 0.067 Uiso 1 1 calc R . .
H36A H 1.6090 0.8563 0.5099 0.067 Uiso 1 1 calc R . .
C7S C 0.6824(7) 0.4427(10) 0.6520(5) 0.064(3) Uani 1 1 d U . .
H7SA H 0.6255 0.4034 0.6589 0.076 Uiso 1 1 calc R . .
C8S C 0.6953(7) 0.4824(9) 0.6079(4) 0.053(3) Uani 1 1 d U . .
H8SA H 0.6482 0.4683 0.5847 0.064 Uiso 1 1 calc R . .
C9S C 0.7769(7) 0.5421(9) 0.5984(4) 0.047(2) Uani 1 1 d U . .
H9SA H 0.7870 0.5703 0.5687 0.057 Uiso 1 1 calc R . .
C10S C 0.8436(6) 0.5603(8) 0.6325(4) 0.044(2) Uani 1 1 d U . .
H10A H 0.9001 0.6020 0.6264 0.053 Uiso 1 1 calc R . .
C11S C 0.8294(7) 0.5185(9) 0.6757(4) 0.050(3) Uani 1 1 d U . .
H11C H 0.8764 0.5315 0.6990 0.060 Uiso 1 1 calc R . .
C12S C 0.7497(8) 0.4594(10) 0.6851(4) 0.060(3) Uani 1 1 d U . .
H12A H 0.7408 0.4297 0.7148 0.072 Uiso 1 1 calc R . .
Co1' Co 0.90456(6) 0.77894(9) 0.03299(4) 0.0187(3) Uani 1 1 d U . .
Cl1' Cl 0.84895(13) 0.56472(19) 0.02206(8) 0.0314(6) Uani 1 1 d U . .
O1' O 0.9552(3) 0.7742(5) 0.09183(16) 0.0191(12) Uani 1 1 d U . .
O2' O 0.8015(3) 0.8548(5) 0.05586(17) 0.0196(13) Uani 1 1 d U . .
N1' N 1.0159(4) 0.7401(6) 0.0080(2) 0.0175(14) Uani 1 1 d U . .
N2' N 0.8671(4) 0.8418(6) -0.0259(2) 0.0153(14) Uani 1 1 d U . .
C1' C 1.0061(5) 0.7314(8) -0.0418(3) 0.0183(18) Uani 1 1 d U . .
H1' H 0.9700 0.6496 -0.0499 0.022 Uiso 1 1 calc R . .
C2' C 1.0946(5) 0.7287(8) -0.0676(3) 0.026(2) Uani 1 1 d U . .
H2D H 1.1337 0.8060 -0.0590 0.031 Uiso 1 1 calc R . .
H2C H 1.1302 0.6473 -0.0600 0.031 Uiso 1 1 calc R . .
C3' C 1.0675(5) 0.7322(9) -0.1183(3) 0.033(2) Uani 1 1 d U . .
H3D H 1.1239 0.7335 -0.1353 0.039 Uiso 1 1 calc R . .
H3C H 1.0319 0.6516 -0.1270 0.039 Uiso 1 1 calc R . .
C4' C 1.0102(5) 0.8526(8) -0.1299(3) 0.028(2) Uani 1 1 d U . .
H4C H 0.9943 0.8535 -0.1627 0.034 Uiso 1 1 calc R . .
H4D H 1.0474 0.9327 -0.1224 0.034 Uiso 1 1 calc R . .
C5' C 0.9215(5) 0.8582(8) -0.1052(3) 0.024(2) Uani 1 1 d U . .
H5D H 0.8881 0.9416 -0.1125 0.029 Uiso 1 1 calc R . .
H5C H 0.8808 0.7832 -0.1147 0.029 Uiso 1 1 calc R . .
C6' C 0.9459(5) 0.8508(7) -0.0555(3) 0.0152(17) Uani 1 1 d U . .
H6' H 0.9817 0.9324 -0.0467 0.018 Uiso 1 1 calc R . .
C7' C 1.0953(5) 0.7189(8) 0.0295(3) 0.0175(19) Uani 1 1 d U . .
H7' H 1.1470 0.7051 0.0120 0.021 Uiso 1 1 calc R . .
C8' C 1.1110(5) 0.7148(7) 0.0773(3) 0.0162(18) Uani 1 1 d U . .
C9' C 1.2011(5) 0.6893(7) 0.0950(3) 0.0186(19) Uani 1 1 d U . .
H9' H 1.2486 0.6798 0.0747 0.022 Uiso 1 1 calc R . .
C10' C 1.2238(5) 0.6776(8) 0.1395(3) 0.0210(19) Uani 1 1 d U . .
C11' C 1.1528(5) 0.7011(7) 0.1684(3) 0.0198(19) Uani 1 1 d U . .
H11' H 1.1678 0.6942 0.1999 0.024 Uiso 1 1 calc R . .
C12' C 1.0615(5) 0.7340(8) 0.1544(3) 0.0196(18) Uani 1 1 d U . .
C13' C 1.0394(5) 0.7415(7) 0.1062(3) 0.0153(18) Uani 1 1 d U . .
C14' C 1.3211(5) 0.6458(8) 0.1596(3) 0.0229(19) Uani 1 1 d U . .
C15' C 1.3530(5) 0.7470(8) 0.1959(3) 0.029(2) Uani 1 1 d U . .
H15F H 1.4152 0.7240 0.2082 0.043 Uiso 1 1 calc R . .
H15E H 1.3103 0.7459 0.2201 0.043 Uiso 1 1 calc R . .
H15D H 1.3538 0.8356 0.1825 0.043 Uiso 1 1 calc R . .
C16' C 1.3176(6) 0.5075(8) 0.1795(3) 0.046(3) Uani 1 1 d U . .
H16F H 1.3787 0.4838 0.1930 0.068 Uiso 1 1 calc R . .
H16E H 1.2993 0.4441 0.1557 0.068 Uiso 1 1 calc R . .
H16D H 1.2725 0.5056 0.2027 0.068 Uiso 1 1 calc R . .
C17' C 1.3924(5) 0.6467(9) 0.1239(3) 0.033(2) Uani 1 1 d U . .
H17F H 1.4536 0.6268 0.1381 0.049 Uiso 1 1 calc R . .
H17E H 1.3933 0.7341 0.1097 0.049 Uiso 1 1 calc R . .
H17D H 1.3759 0.5796 0.1010 0.049 Uiso 1 1 calc R . .
C18' C 0.9888(5) 0.7639(8) 0.1885(3) 0.0261(19) Uani 1 1 d U . .
C19' C 1.0291(5) 0.7504(9) 0.2373(3) 0.036(2) Uani 1 1 d U . .
H19F H 0.9808 0.7681 0.2580 0.054 Uiso 1 1 calc R . .
H19E H 1.0795 0.8142 0.2427 0.054 Uiso 1 1 calc R . .
H19E' H 1.0529 0.6605 0.2423 0.054 Uiso 1 1 calc R . .
C20' C 0.9087(5) 0.6651(8) 0.1828(3) 0.028(2) Uani 1 1 d U . .
H20F H 0.8632 0.6847 0.2048 0.041 Uiso 1 1 calc R . .
H20D H 0.9324 0.5751 0.1877 0.041 Uiso 1 1 calc R . .
H20E H 0.8795 0.6725 0.1523 0.041 Uiso 1 1 calc R . .
C21' C 0.9523(5) 0.9050(8) 0.1819(3) 0.027(2) Uani 1 1 d U . .
H21F H 0.9055 0.9227 0.2035 0.041 Uiso 1 1 calc R . .
H21E H 0.9247 0.9150 0.1512 0.041 Uiso 1 1 calc R . .
H21D H 1.0034 0.9679 0.1868 0.041 Uiso 1 1 calc R . .
C22' C 0.7822(5) 0.8628(7) -0.0392(3) 0.0204(19) Uani 1 1 d U . .
H22' H 0.7696 0.8770 -0.0705 0.024 Uiso 1 1 calc R . .
C23' C 0.7066(5) 0.8670(7) -0.0123(3) 0.0170(18) Uani 1 1 d U . .
C24' C 0.7192(5) 0.8731(7) 0.0354(3) 0.0188(18) Uani 1 1 d U . .
C25' C 0.6428(5) 0.9009(7) 0.0609(3) 0.0200(18) Uani 1 1 d U . .
C26' C 0.5580(5) 0.9104(7) 0.0381(3) 0.0200(19) Uani 1 1 d U . .
H26' H 0.5066 0.9285 0.0554 0.024 Uiso 1 1 calc R . .
C27' C 0.5404(5) 0.8956(7) -0.0091(3) 0.0169(18) Uani 1 1 d U . .
C28' C 0.6150(5) 0.8777(7) -0.0336(3) 0.022(2) Uani 1 1 d U . .
H28' H 0.6067 0.8721 -0.0654 0.026 Uiso 1 1 calc R . .
C29' C 0.6545(5) 0.9135(8) 0.1120(3) 0.0215(19) Uani 1 1 d U . .
C30' C 0.7254(5) 1.0211(8) 0.1253(3) 0.030(2) Uani 1 1 d U . .
H30F H 0.7318 1.0287 0.1582 0.044 Uiso 1 1 calc R . .
H30E H 0.7046 1.1059 0.1123 0.044 Uiso 1 1 calc R . .
H30D H 0.7852 0.9976 0.1140 0.044 Uiso 1 1 calc R . .
C31' C 0.6842(5) 0.7793(8) 0.1321(3) 0.030(2) Uani 1 1 d U . .
H31F H 0.6915 0.7865 0.1650 0.045 Uiso 1 1 calc R . .
H31E H 0.7431 0.7528 0.1204 0.045 Uiso 1 1 calc R . .
H31D H 0.6371 0.7128 0.1238 0.045 Uiso 1 1 calc R . .
C32' C 0.5644(5) 0.9553(9) 0.1327(3) 0.029(2) Uani 1 1 d U . .
H32F H 0.5751 0.9624 0.1654 0.044 Uiso 1 1 calc R . .
H32E H 0.5165 0.8890 0.1255 0.044 Uiso 1 1 calc R . .
H32D H 0.5443 1.0412 0.1203 0.044 Uiso 1 1 calc R . .
C33' C 0.4424(5) 0.9051(8) -0.0308(3) 0.0237(19) Uani 1 1 d U . .
C34' C 0.4109(6) 1.0470(9) -0.0288(3) 0.035(2) Uani 1 1 d U . .
H34F H 0.4528 1.1032 -0.0449 0.052 Uiso 1 1 calc R . .
H34E H 0.4113 1.0755 0.0027 0.052 Uiso 1 1 calc R . .
H34D H 0.3482 1.0546 -0.0428 0.052 Uiso 1 1 calc R . .
C35' C 0.4357(6) 0.8613(9) -0.0792(3) 0.041(2) Uani 1 1 d U . .
H35F H 0.4570 0.7696 -0.0812 0.062 Uiso 1 1 calc R . .
H35E H 0.4742 0.9186 -0.0968 0.062 Uiso 1 1 calc R . .
H35D H 0.3713 0.8671 -0.0912 0.062 Uiso 1 1 calc R . .
C36' C 0.3759(5) 0.8204(9) -0.0039(3) 0.039(2) Uani 1 1 d U . .
H36F H 0.3948 0.7274 -0.0047 0.059 Uiso 1 1 calc R . .
H36E H 0.3128 0.8293 -0.0175 0.059 Uiso 1 1 calc R . .
H36D H 0.3779 0.8510 0.0273 0.059 Uiso 1 1 calc R . .
C1S C 0.6006(8) 0.6938(12) 0.3188(4) 0.073(3) Uani 1 1 d U . .
H1SA H 0.5730 0.6339 0.3386 0.087 Uiso 1 1 calc R . .
C2S C 0.5470(7) 0.7818(12) 0.2942(4) 0.065(3) Uani 1 1 d U . .
H2SA H 0.4819 0.7818 0.2962 0.078 Uiso 1 1 calc R . .
C3S C 0.5872(8) 0.8700(11) 0.2666(4) 0.066(3) Uani 1 1 d U . .
H3SA H 0.5502 0.9329 0.2500 0.079 Uiso 1 1 calc R . .
C4S C 0.6815(9) 0.8680(11) 0.2628(4) 0.070(3) Uani 1 1 d U . .
H4SA H 0.7101 0.9270 0.2431 0.084 Uiso 1 1 calc R . .
C5S C 0.7339(7) 0.7759(14) 0.2889(4) 0.075(3) Uani 1 1 d U . .
H5SA H 0.7992 0.7739 0.2879 0.090 Uiso 1 1 calc R . .
C6S C 0.6918(9) 0.6917(12) 0.3151(4) 0.076(4) Uani 1 1 d U . .
H6SA H 0.7278 0.6278 0.3318 0.091 Uiso 1 1 calc R . .
C13S C 0.5575(8) 0.4371(12) 0.2382(4) 0.067(3) Uani 1 1 d U . .
H13C H 0.5096 0.4794 0.2532 0.081 Uiso 1 1 calc R . .
C14S C 0.5636(8) 0.3053(13) 0.2379(4) 0.073(3) Uani 1 1 d U . .
H14A H 0.5186 0.2528 0.2514 0.087 Uiso 1 1 calc R . .
C15S C 0.6338(9) 0.2482(11) 0.2182(5) 0.085(4) Uani 1 1 d U . .
H15G H 0.6385 0.1544 0.2186 0.102 Uiso 1 1 calc R . .
C16S C 0.7010(8) 0.3216(14) 0.1969(4) 0.088(4) Uani 1 1 d U . .
H16G H 0.7515 0.2804 0.1837 0.106 Uiso 1 1 calc R . .
C17S C 0.6891(8) 0.4567(11) 0.1965(4) 0.065(3) Uani 1 1 d U . .
H17G H 0.7303 0.5116 0.1814 0.078 Uiso 1 1 calc R . .
C18S C 0.6198(8) 0.5098(11) 0.2173(4) 0.065(3) Uani 1 1 d U . .
H18A H 0.6138 0.6034 0.2174 0.077 Uiso 1 1 calc R . .
C19S C 0.7828(7) 0.5734(10) -0.1785(4) 0.058(3) Uani 1 1 d U . .
H19G H 0.8230 0.5590 -0.2020 0.069 Uiso 1 1 calc R . .
C20S C 0.6967(8) 0.6373(10) -0.1874(4) 0.057(3) Uani 1 1 d U . .
H20G H 0.6803 0.6719 -0.2165 0.069 Uiso 1 1 calc R . .
C21S C 0.6388(7) 0.6484(9) -0.1544(4) 0.049(3) Uani 1 1 d U . .
H21G H 0.5788 0.6836 -0.1610 0.058 Uiso 1 1 calc R . .
C22S C 0.6637(6) 0.6109(9) -0.1117(4) 0.045(2) Uani 1 1 d U . .
H22C H 0.6231 0.6268 -0.0884 0.054 Uiso 1 1 calc R . .
C23S C 0.7489(6) 0.5486(9) -0.1013(4) 0.045(2) Uani 1 1 d U . .
H23A H 0.7655 0.5185 -0.0716 0.054 Uiso 1 1 calc R . .
C24S C 0.8074(7) 0.5325(9) -0.1355(4) 0.051(3) Uani 1 1 d U . .
H24C H 0.8659 0.4922 -0.1291 0.061 Uiso 1 1 calc R . .

loop_
_atom_site_aniso_label
_atom_site_aniso_U_11
_atom_site_aniso_U_22
_atom_site_aniso_U_33
_atom_site_aniso_U_23
_atom_site_aniso_U_13
_atom_site_aniso_U_12
Co1 0.0129(6) 0.0200(7) 0.0254(7) -0.0009(5) 0.0013(5) 0.0011(5)
Cl1 0.0229(12) 0.0246(13) 0.0520(17) -0.0070(12) 0.0055(11) -0.0033(10)
O1 0.013(3) 0.032(3) 0.026(3) -0.006(3) 0.006(2) 0.001(3)
O2 0.019(3) 0.024(3) 0.023(3) 0.007(3) 0.000(2) 0.012(2)
N1 0.010(3) 0.018(4) 0.020(4) -0.001(3) -0.001(3) -0.006(3)
N2 0.008(3) 0.024(4) 0.014(3) 0.001(3) -0.001(3) -0.001(3)
C1 0.016(4) 0.017(4) 0.026(4) 0.001(4) 0.002(3) 0.004(3)
C2 0.013(4) 0.021(5) 0.023(5) 0.002(4) -0.006(3) 0.003(3)
C3 0.024(5) 0.035(5) 0.028(5) 0.000(4) -0.007(4) 0.008(4)
C4 0.018(4) 0.037(5) 0.017(5) -0.003(4) -0.002(3) 0.005(4)
C5 0.007(4) 0.029(5) 0.023(4) 0.000(4) 0.001(3) 0.002(3)
C6 0.014(4) 0.012(4) 0.018(4) -0.002(4) -0.008(3) -0.006(3)
C7 0.006(4) 0.014(5) 0.025(4) -0.002(4) -0.009(3) 0.002(4)
C8 0.018(4) 0.011(4) 0.025(4) 0.002(4) 0.000(3) 0.000(4)
C9 0.005(4) 0.017(4) 0.031(5) 0.003(4) -0.002(3) -0.005(3)
C10 0.020(4) 0.009(4) 0.030(5) 0.000(4) 0.006(3) 0.001(3)
C11 0.022(4) 0.020(5) 0.023(5) 0.005(4) 0.007(3) -0.003(4)
C12 0.020(4) 0.021(5) 0.018(4) -0.004(4) 0.000(3) -0.003(3)
C13 0.010(4) 0.023(5) 0.026(4) 0.005(4) 0.001(3) -0.001(4)
C14 0.015(4) 0.031(5) 0.024(5) 0.005(4) 0.003(3) 0.002(4)
C15 0.019(5) 0.048(5) 0.049(6) 0.010(5) 0.017(4) 0.006(4)
C16 0.015(4) 0.079(7) 0.033(6) 0.011(5) 0.015(4) 0.006(5)
C17 0.041(6) 0.038(5) 0.069(8) -0.016(5) 0.021(5) 0.008(5)
C18 0.024(4) 0.031(5) 0.022(4) 0.006(4) 0.002(3) 0.005(4)
C19 0.033(5) 0.054(6) 0.028(5) 0.010(5) 0.000(4) -0.002(5)
C20 0.032(5) 0.044(5) 0.029(6) -0.004(5) -0.002(4) -0.009(4)
C21 0.019(5) 0.039(5) 0.035(6) 0.009(4) -0.001(4) 0.000(4)
C22 0.017(4) 0.018(5) 0.016(5) 0.001(4) -0.004(3) -0.002(4)
C23 0.016(4) 0.012(4) 0.034(5) -0.001(4) -0.001(3) 0.002(4)
C24 0.019(4) 0.010(4) 0.021(4) -0.009(4) 0.000(3) 0.002(4)
C25 0.012(4) 0.019(4) 0.029(4) 0.007(4) -0.002(3) -0.007(4)
C26 0.008(4) 0.020(5) 0.023(4) 0.001(4) -0.001(3) 0.002(3)
C27 0.013(4) 0.016(4) 0.030(5) 0.000(4) -0.003(3) -0.002(3)
C28 0.015(4) 0.013(5) 0.024(5) -0.003(4) 0.005(3) -0.001(4)
C29 0.005(4) 0.034(5) 0.027(5) -0.003(4) 0.001(4) 0.003(3)
C30 0.017(4) 0.041(5) 0.043(6) 0.021(5) -0.009(4) -0.004(4)
C31 0.032(5) 0.037(5) 0.046(6) -0.011(5) -0.001(4) 0.006(4)
C32 0.013(4) 0.043(6) 0.039(6) 0.009(5) -0.006(4) 0.003(4)
C33 0.014(4) 0.028(5) 0.032(5) 0.005(4) 0.006(4) -0.010(4)
C34 0.016(5) 0.041(5) 0.114(10) -0.006(5) 0.031(5) -0.006(4)
C35 0.024(5) 0.096(8) 0.057(6) 0.023(6) 0.021(4) 0.011(6)
C36 0.009(4) 0.055(6) 0.071(7) -0.009(6) 0.011(4) -0.016(4)
C7S 0.036(6) 0.043(6) 0.113(9) 0.028(7) 0.007(6) 0.000(5)
C8S 0.045(6) 0.023(6) 0.087(7) -0.003(6) -0.024(6) 0.001(4)
C9S 0.053(6) 0.033(6) 0.057(7) -0.002(5) 0.010(5) 0.011(5)
C10S 0.030(5) 0.020(5) 0.081(7) 0.000(6) 0.000(5) 0.003(4)
C11S 0.043(5) 0.037(6) 0.067(7) -0.010(6) -0.012(5) 0.011(5)
C12S 0.064(7) 0.046(7) 0.072(8) 0.007(6) 0.012(6) 0.001(6)
Co1' 0.0117(6) 0.0211(7) 0.0231(7) 0.0013(5) -0.0004(5) 0.0021(5)
Cl1' 0.0213(12) 0.0223(12) 0.0497(17) 0.0056(12) -0.0046(11) -0.0026(10)
O1' 0.007(3) 0.030(3) 0.020(3) 0.003(3) -0.001(2) 0.004(2)
O2' 0.010(3) 0.028(3) 0.021(3) -0.001(3) 0.000(2) 0.006(2)
N1' 0.017(3) 0.013(4) 0.023(4) 0.001(3) 0.003(3) 0.002(3)
N2' 0.013(3) 0.017(4) 0.015(3) -0.008(3) -0.005(3) -0.007(3)
C1' 0.018(4) 0.016(4) 0.021(4) 0.001(4) -0.002(3) -0.003(3)
C2' 0.020(4) 0.035(5) 0.023(5) 0.002(4) 0.002(4) 0.004(4)
C3' 0.016(5) 0.057(6) 0.025(5) 0.000(5) 0.002(4) 0.004(4)
C4' 0.027(5) 0.036(5) 0.022(5) 0.006(4) 0.001(4) -0.003(4)
C5' 0.025(4) 0.021(5) 0.027(5) 0.005(4) 0.000(4) -0.002(4)
C6' 0.014(4) 0.012(4) 0.020(4) 0.000(4) 0.000(3) -0.004(3)
C7' 0.021(4) 0.019(5) 0.014(4) -0.002(4) 0.011(3) 0.002(4)
C8' 0.010(4) 0.018(4) 0.021(4) 0.001(4) 0.001(3) 0.001(4)
C9' 0.012(4) 0.020(5) 0.024(5) -0.004(4) 0.004(3) 0.005(3)
C10' 0.009(4) 0.025(5) 0.029(5) 0.007(4) -0.002(3) -0.004(3)
C11' 0.012(4) 0.021(5) 0.026(5) 0.005(4) -0.001(3) -0.002(4)
C12' 0.016(4) 0.023(5) 0.020(4) 0.006(4) 0.000(3) 0.000(3)
C13' 0.006(4) 0.018(5) 0.022(4) 0.000(4) 0.004(3) -0.004(3)
C14' 0.011(4) 0.026(5) 0.031(5) 0.005(4) -0.005(3) 0.006(4)
C15' 0.009(4) 0.037(5) 0.039(6) -0.008(4) -0.007(4) 0.002(4)
C16' 0.041(6) 0.032(5) 0.062(8) 0.002(5) -0.007(5) 0.015(4)
C17' 0.011(4) 0.045(6) 0.041(6) -0.008(5) -0.007(4) 0.001(4)
C18' 0.020(4) 0.040(5) 0.018(4) 0.006(4) 0.000(3) 0.006(4)
C19' 0.030(5) 0.061(6) 0.018(4) 0.006(5) 0.003(4) 0.015(5)
C20' 0.012(4) 0.038(5) 0.035(6) -0.001(5) 0.013(4) 0.004(4)
C21' 0.004(4) 0.037(5) 0.041(6) 0.001(4) 0.002(4) 0.003(4)
C22' 0.016(4) 0.018(5) 0.026(5) 0.002(4) -0.005(3) 0.001(4)
C23' 0.015(4) 0.012(4) 0.025(4) 0.004(4) -0.001(3) -0.003(3)
C24' 0.016(4) 0.012(4) 0.029(4) 0.008(4) -0.002(3) 0.005(4)
C25' 0.019(4) 0.012(4) 0.029(4) -0.001(4) 0.002(3) -0.003(4)
C26' 0.010(4) 0.013(4) 0.037(5) 0.003(4) 0.006(3) -0.001(3)
C27' 0.013(4) 0.008(4) 0.029(5) 0.004(4) -0.003(3) -0.004(3)
C28' 0.021(4) 0.013(5) 0.031(5) -0.001(4) -0.006(3) 0.003(4)
C29' 0.013(4) 0.023(4) 0.028(5) 0.005(4) 0.001(4) -0.003(3)
C30' 0.027(5) 0.030(5) 0.031(6) -0.012(4) -0.002(4) -0.002(4)
C31' 0.028(5) 0.037(5) 0.025(5) 0.005(4) -0.004(4) -0.001(4)
C32' 0.020(4) 0.039(6) 0.030(6) -0.003(5) 0.006(4) -0.005(4)
C33' 0.013(4) 0.027(5) 0.032(5) -0.001(4) 0.001(4) 0.002(4)
C34' 0.027(5) 0.036(5) 0.039(6) 0.009(4) -0.014(4) 0.008(4)
C35' 0.026(5) 0.057(6) 0.039(5) -0.010(5) -0.014(4) -0.002(5)
C36' 0.007(4) 0.045(6) 0.064(6) 0.025(5) -0.012(4) 0.000(4)
C1S 0.078(7) 0.069(8) 0.072(9) -0.002(6) 0.015(7) 0.002(6)
C2S 0.051(6) 0.074(8) 0.071(9) -0.032(6) 0.013(5) 0.014(5)
C3S 0.084(7) 0.054(7) 0.057(8) -0.009(5) -0.019(6) 0.020(6)
C4S 0.090(7) 0.062(8) 0.059(8) -0.015(6) 0.006(7) -0.025(7)
C5S 0.050(6) 0.097(10) 0.077(9) -0.029(7) -0.003(5) -0.005(6)
C6S 0.079(7) 0.067(8) 0.083(10) -0.005(6) 0.004(7) 0.038(7)
C13S 0.056(7) 0.067(6) 0.078(9) -0.007(7) 0.000(6) 0.005(6)
C14S 0.079(8) 0.072(6) 0.067(8) -0.006(7) 0.008(6) -0.030(7)
C15S 0.122(10) 0.033(6) 0.100(11) -0.012(6) 0.017(8) -0.006(6)
C16S 0.085(8) 0.086(7) 0.097(10) -0.022(9) 0.030(7) 0.016(7)
C17S 0.064(7) 0.059(6) 0.073(9) -0.018(6) 0.014(6) -0.031(6)
C18S 0.077(8) 0.050(6) 0.067(9) 0.013(6) 0.007(6) 0.015(5)
C19S 0.055(6) 0.041(6) 0.079(7) -0.008(6) 0.028(6) -0.015(5)
C20S 0.070(7) 0.042(7) 0.060(7) 0.013(6) 0.006(5) -0.024(5)
C21S 0.035(6) 0.036(6) 0.074(8) 0.009(6) 0.000(5) -0.006(5)
C22S 0.042(5) 0.036(6) 0.058(6) -0.004(5) 0.010(5) -0.015(4)
C23S 0.041(6) 0.027(6) 0.066(7) -0.001(5) -0.001(5) -0.015(4)
C24S 0.043(6) 0.025(6) 0.085(8) -0.004(6) 0.013(5) -0.013(5)

loop_
_atom_type_symbol
_atom_type_description
_atom_type_scat_dispersion_real
_atom_type_scat_dispersion_imag
_atom_type_scat_source
C C 0.0033 0.0016 'International Tables Vol C Tables 4.2.6.8 and 6.1.1.4'
H H 0.0000 0.0000 'International Tables Vol C Tables 4.2.6.8 and 6.1.1.4'
N N 0.0061 0.0033 'International Tables Vol C Tables 4.2.6.8 and 6.1.1.4'
O O 0.0106 0.0060 'International Tables Vol C Tables 4.2.6.8 and 6.1.1.4'
Cl Cl 0.1484 0.1585 'International Tables Vol C Tables 4.2.6.8 and 6.1.1.4'
Co Co 0.3494 0.9721 'International Tables Vol C Tables 4.2.6.8 and 6.1.1.4'

loop_
_geom_angle_atom_site_label_1
_geom_angle_atom_site_label_2
_geom_angle_atom_site_label_3
_geom_angle
_geom_angle_site_symmetry_1
_geom_angle_site_symmetry_3
_geom_angle_publ_flag
O2 Co1 O1 87.0(2) . . ?
O2 Co1 N1 167.3(2) . . ?
O1 Co1 N1 93.7(2) . . ?
O2 Co1 N2 90.4(2) . . ?
O1 Co1 N2 161.7(2) . . ?
N1 Co1 N2 85.0(3) . . ?
O2 Co1 Cl1 98.34(17) . . ?
O1 Co1 Cl1 102.69(18) . . ?
N1 Co1 Cl1 93.94(18) . . ?
N2 Co1 Cl1 95.64(19) . . ?
C13 O1 Co1 130.9(5) . . ?
C24 O2 Co1 127.0(5) . . ?
C7 N1 C1 122.6(6) . . ?
C7 N1 Co1 125.8(6) . . ?
C1 N1 Co1 111.6(4) . . ?
C22 N2 C6 122.1(6) . . ?
C22 N2 Co1 124.7(5) . . ?
C6 N2 Co1 112.6(4) . . ?
N1 C1 C2 117.1(6) . . ?
N1 C1 C6 104.5(6) . . ?
C2 C1 C6 111.5(6) . . ?
C1 C2 C3 108.7(6) . . ?
C4 C3 C2 112.0(7) . . ?
C3 C4 C5 111.0(7) . . ?
C6 C5 C4 108.8(6) . . ?
N2 C6 C5 116.9(6) . . ?
N2 C6 C1 104.1(6) . . ?
C5 C6 C1 113.8(6) . . ?
N1 C7 C8 126.7(7) . . ?
C9 C8 C7 117.0(7) . . ?
C9 C8 C13 121.7(8) . . ?
C7 C8 C13 121.2(7) . . ?
C10 C9 C8 121.4(8) . . ?
C9 C10 C11 116.6(7) . . ?
C9 C10 C14 124.3(7) . . ?
C11 C10 C14 119.0(8) . . ?
C12 C11 C10 125.1(8) . . ?
C11 C12 C13 118.3(7) . . ?
C11 C12 C18 121.1(7) . . ?
C13 C12 C18 120.6(6) . . ?
O1 C13 C12 121.5(7) . . ?
O1 C13 C8 121.7(7) . . ?
C12 C13 C8 116.8(7) . . ?
C17 C14 C10 109.9(7) . . ?
C17 C14 C15 109.5(7) . . ?
C10 C14 C15 109.1(6) . . ?
C17 C14 C16 108.9(7) . . ?
C10 C14 C16 111.6(7) . . ?
C15 C14 C16 107.8(7) . . ?
C21 C18 C12 112.2(7) . . ?
C21 C18 C20 110.3(6) . . ?
C12 C18 C20 108.3(7) . . ?
C21 C18 C19 107.3(7) . . ?
C12 C18 C19 112.7(6) . . ?
C20 C18 C19 106.0(7) . . ?
N2 C22 C23 124.3(8) . . ?
C24 C23 C28 121.1(7) . . ?
C24 C23 C22 120.7(7) . . ?
C28 C23 C22 117.8(8) . . ?
O2 C24 C23 122.1(7) . . ?
O2 C24 C25 119.4(7) . . ?
C23 C24 C25 118.5(7) . . ?
C26 C25 C24 116.7(8) . . ?
C26 C25 C29 122.8(7) . . ?
C24 C25 C29 120.5(7) . . ?
C25 C26 C27 125.1(7) . . ?
C28 C27 C26 117.3(7) . . ?
C28 C27 C33 122.6(8) . . ?
C26 C27 C33 120.0(7) . . ?
C27 C28 C23 120.9(8) . . ?
C31 C29 C25 108.4(7) . . ?
C31 C29 C30 111.8(7) . . ?
C25 C29 C30 110.3(7) . . ?
C31 C29 C32 108.4(7) . . ?
C25 C29 C32 111.0(6) . . ?
C30 C29 C32 106.9(7) . . ?
C35 C33 C34 108.5(8) . . ?
C35 C33 C36 110.3(7) . . ?
C34 C33 C36 108.3(7) . . ?
C35 C33 C27 110.8(7) . . ?
C34 C33 C27 108.5(6) . . ?
C36 C33 C27 110.3(7) . . ?
C12S C7S C8S 121.1(11) . . ?
C9S C8S C7S 119.1(10) . . ?
C10S C9S C8S 119.0(10) . . ?
C9S C10S C11S 120.6(9) . . ?
C12S C11S C10S 120.7(10) . . ?
C11S C12S C7S 119.5(12) . . ?
O2' Co1' O1' 86.8(2) . . ?
O2' Co1' N1' 167.7(2) . . ?
O1' Co1' N1' 94.0(2) . . ?
O2' Co1' N2' 90.6(2) . . ?
O1' Co1' N2' 161.2(2) . . ?
N1' Co1' N2' 84.6(3) . . ?
O2' Co1' Cl1' 98.99(16) . . ?
O1' Co1' Cl1' 102.76(17) . . ?
N1' Co1' Cl1' 92.85(19) . . ?
N2' Co1' Cl1' 96.05(18) . . ?
C13' O1' Co1' 128.3(5) . . ?
C24' O2' Co1' 128.2(5) . . ?
C7' N1' C1' 120.5(6) . . ?
C7' N1' Co1' 127.1(6) . . ?
C1' N1' Co1' 112.4(4) . . ?
C22' N2' C6' 124.4(6) . . ?
C22' N2' Co1' 123.2(5) . . ?
C6' N2' Co1' 112.2(4) . . ?
N1' C1' C6' 103.6(6) . . ?
N1' C1' C2' 118.1(6) . . ?
C6' C1' C2' 111.2(6) . . ?
C3' C2' C1' 108.7(6) . . ?
C4' C3' C2' 110.4(7) . . ?
C3' C4' C5' 113.0(7) . . ?
C6' C5' C4' 108.7(6) . . ?
N2' C6' C5' 116.3(6) . . ?
N2' C6' C1' 104.0(6) . . ?
C5' C6' C1' 113.3(6) . . ?
N1' C7' C8' 125.2(7) . . ?
C9' C8' C13' 120.5(8) . . ?
C9' C8' C7' 117.9(7) . . ?
C13' C8' C7' 121.6(7) . . ?
C10' C9' C8' 123.4(7) . . ?
C9' C10' C11' 116.4(7) . . ?
C9' C10' C14' 124.4(7) . . ?
C11' C10' C14' 119.2(8) . . ?
C12' C11' C10' 125.0(8) . . ?
C11' C12' C13' 116.8(7) . . ?
C11' C12' C18' 121.6(7) . . ?
C13' C12' C18' 121.6(6) . . ?
O1' C13' C8' 123.6(7) . . ?
O1' C13' C12' 118.6(6) . . ?
C8' C13' C12' 117.8(7) . . ?
C16' C14' C17' 108.5(7) . . ?
C16' C14' C10' 107.0(6) . . ?
C17' C14' C10' 111.9(7) . . ?
C16' C14' C15' 110.7(7) . . ?
C17' C14' C15' 107.3(6) . . ?
C10' C14' C15' 111.4(6) . . ?
C21' C18' C20' 109.9(6) . . ?
C21' C18' C19' 108.2(7) . . ?
C20' C18' C19' 106.7(7) . . ?
C21' C18' C12' 110.1(7) . . ?
C20' C18' C12' 110.2(7) . . ?
C19' C18' C12' 111.7(6) . . ?
N2' C22' C23' 126.8(8) . . ?
C22' C23' C24' 121.2(7) . . ?
C22' C23' C28' 119.1(8) . . ?
C24' C23' C28' 119.5(7) . . ?
O2' C24' C25' 119.9(8) . . ?
O2' C24' C23' 120.7(7) . . ?
C25' C24' C23' 119.4(7) . . ?
C26' C25' C24' 117.3(8) . . ?
C26' C25' C29' 121.9(7) . . ?
C24' C25' C29' 120.8(7) . . ?
C25' C26' C27' 125.6(7) . . ?
C28' C27' C26' 116.5(7) . . ?
C28' C27' C33' 122.5(8) . . ?
C26' C27' C33' 121.0(7) . . ?
C27' C28' C23' 121.4(8) . . ?
C25' C29' C30' 110.3(7) . . ?
C25' C29' C31' 109.1(7) . . ?
C30' C29' C31' 111.1(6) . . ?
C25' C29' C32' 112.2(7) . . ?
C30' C29' C32' 106.0(7) . . ?
C31' C29' C32' 108.2(7) . . ?
C35' C33' C34' 108.4(7) . . ?
C35' C33' C27' 112.9(7) . . ?
C34' C33' C27' 108.6(6) . . ?
C35' C33' C36' 109.0(7) . . ?
C34' C33' C36' 107.8(7) . . ?
C27' C33' C36' 110.0(7) . . ?
C6S C1S C2S 120.0(12) . . ?
C1S C2S C3S 119.8(11) . . ?
C2S C3S C4S 120.2(11) . . ?
C3S C4S C5S 117.9(12) . . ?
C6S C5S C4S 119.8(11) . . ?
C5S C6S C1S 122.2(12) . . ?
C14S C13S C18S 119.6(12) . . ?
C13S C14S C15S 119.1(12) . . ?
C14S C15S C16S 122.6(11) . . ?
C17S C16S C15S 115.9(11) . . ?
C18S C17S C16S 119.7(11) . . ?
C17S C18S C13S 123.0(11) . . ?
C24S C19S C20S 119.1(10) . . ?
C21S C20S C19S 119.2(11) . . ?
C20S C21S C22S 121.6(11) . . ?
C21S C22S C23S 120.7(10) . . ?
C24S C23S C22S 117.8(10) . . ?
C19S C24S C23S 121.3(10) . . ?

loop_
_geom_bond_atom_site_label_1
_geom_bond_atom_site_label_2
_geom_bond_distance
_geom_bond_site_symmetry_2
_geom_bond_publ_flag
Co1 O2 1.844(5) . ?
Co1 O1 1.845(5) . ?
Co1 N1 1.882(6) . ?
Co1 N2 1.887(6) . ?
Co1 Cl1 2.330(2) . ?
O1 C13 1.307(8) . ?
O2 C24 1.305(9) . ?
N1 C7 1.311(9) . ?
N1 C1 1.468(10) . ?
N2 C22 1.280(9) . ?
N2 C6 1.503(9) . ?
C1 C2 1.520(10) . ?
C1 C6 1.524(10) . ?
C2 C3 1.540(11) . ?
C3 C4 1.510(10) . ?
C4 C5 1.538(9) . ?
C5 C6 1.508(10) . ?
C7 C8 1.415(11) . ?
C8 C9 1.397(10) . ?
C8 C13 1.452(10) . ?
C9 C10 1.361(11) . ?
C10 C11 1.415(10) . ?
C10 C14 1.526(11) . ?
C11 C12 1.388(10) . ?
C12 C13 1.413(11) . ?
C12 C18 1.526(10) . ?
C14 C17 1.522(12) . ?
C14 C15 1.527(11) . ?
C14 C16 1.544(11) . ?
C18 C21 1.503(11) . ?
C18 C20 1.546(11) . ?
C18 C19 1.548(11) . ?
C22 C23 1.432(10) . ?
C23 C24 1.401(11) . ?
C23 C28 1.425(10) . ?
C24 C25 1.451(10) . ?
C25 C26 1.390(10) . ?
C25 C29 1.520(11) . ?
C26 C27 1.402(11) . ?
C27 C28 1.367(10) . ?
C27 C33 1.557(11) . ?
C29 C31 1.516(11) . ?
C29 C30 1.525(11) . ?
C29 C32 1.535(10) . ?
C33 C35 1.508(12) . ?
C33 C34 1.512(12) . ?
C33 C36 1.528(11) . ?
C7S C12S 1.352(14) . ?
C7S C8S 1.398(15) . ?
C8S C9S 1.375(13) . ?
C9S C10S 1.369(12) . ?
C10S C11S 1.381(13) . ?
C11S C12S 1.347(13) . ?
Co1' O2' 1.848(5) . ?
Co1' O1' 1.856(5) . ?
Co1' N1' 1.863(6) . ?
Co1' N2' 1.912(6) . ?
Co1' Cl1' 2.326(2) . ?
O1' C13' 1.311(8) . ?
O2' C24' 1.319(8) . ?
N1' C7' 1.299(9) . ?
N1' C1' 1.482(10) . ?
N2' C22' 1.287(8) . ?
N2' C6' 1.488(9) . ?
C1' C6' 1.531(10) . ?
C1' C2' 1.537(10) . ?
C2' C3' 1.536(11) . ?
C3' C4' 1.501(11) . ?
C4' C5' 1.523(10) . ?
C5' C6' 1.502(10) . ?
C7' C8' 1.427(11) . ?
C8' C9' 1.403(10) . ?
C8' C13' 1.417(11) . ?
C9' C10' 1.347(11) . ?
C10' C11' 1.405(10) . ?
C10' C14' 1.532(10) . ?
C11' C12' 1.403(10) . ?
C12' C13' 1.452(11) . ?
C12' C18' 1.540(10) . ?
C14' C16' 1.520(12) . ?
C14' C17' 1.529(11) . ?
C14' C15' 1.537(11) . ?
C18' C21' 1.530(11) . ?
C18' C20' 1.532(11) . ?
C18' C19' 1.537(11) . ?
C22' C23' 1.399(10) . ?
C23' C24' 1.421(11) . ?
C23' C28' 1.440(10) . ?
C24' C25' 1.411(11) . ?
C25' C26' 1.370(10) . ?
C25' C29' 1.525(11) . ?
C26' C27' 1.421(11) . ?
C27' C28' 1.355(11) . ?
C27' C33' 1.526(10) . ?
C29' C30' 1.532(11) . ?
C29' C31' 1.533(11) . ?
C29' C32' 1.538(11) . ?
C33' C35' 1.507(11) . ?
C33' C34' 1.508(11) . ?
C33' C36' 1.550(11) . ?
C1S C6S 1.336(15) . ?
C1S C2S 1.363(15) . ?
C2S C3S 1.369(15) . ?
C3S C4S 1.380(15) . ?
C4S C5S 1.405(16) . ?
C5S C6S 1.329(16) . ?
C13S C14S 1.335(16) . ?
C13S C18S 1.348(14) . ?
C14S C15S 1.338(15) . ?
C15S C16S 1.407(16) . ?
C16S C17S 1.376(16) . ?
C17S C18S 1.327(14) . ?
C19S C24S 1.372(14) . ?
C19S C20S 1.416(14) . ?
C20S C21S 1.338(13) . ?
C21S C22S 1.353(13) . ?
C22S C23S 1.404(12) . ?
C23S C24S 1.375(13) . ?
